data_7708323
loop_
_publ_author_name
'Li, Gao-Peng'
'Zhu, Huihui'
'Hao, Pengfei'
'Shen, Junju'
'Fu, Yunlong'

_publ_section_title
;
 The modulation effect of carboxylic acid ligands on the electron transfer
 photochromism of naphthalene diimide-derived coordination polymers
;
_journal_name_full 'Dalton Transactions'
_journal_paper_doi 10.1039/D1DT02358F
_journal_year 2021
_chemical_formula_moiety 'C32 H16 Cd N4 O8'
_chemical_formula_sum 'C32 H16 Cd N4 O8'
_chemical_formula_weight 696.89
_chemical_properties_physical Light-sensitive,Photo-sensitive
_space_group_crystal_system triclinic
_space_group_IT_number 2
_space_group_name_Hall '-P 1'
_space_group_name_H-M_alt 'P -1'
_atom_sites_solution_hydrogens geom
_atom_sites_solution_primary dual
_audit_creation_date 2020-12-25
_audit_creation_method
;
Olex2 1.3
(compiled 2020.11.12 svn.r5f609507 for OlexSys, GUI svn.r6226)
;
_audit_update_record
;
2021-07-12 deposited with the CCDC.	2021-09-15 downloaded from the CCDC.
;
_cell_angle_alpha 72.514(2)
_cell_angle_beta 73.088(2)
_cell_angle_gamma 69.414(2)
_cell_formula_units_Z 2
_cell_length_a 9.0370(8)
_cell_length_b 11.9459(11)
_cell_length_c 14.2200(13)
_cell_measurement_reflns_used 9890
_cell_measurement_temperature 293(2)
_cell_measurement_theta_max 28.312
_cell_measurement_theta_min 2.461
_cell_volume 1340.9(2)
_computing_cell_refinement 'SAINT v8.37A (Bruker, 2015)'
_computing_data_reduction 'SAINT v8.37A (Bruker, 2015)'
_computing_molecular_graphics 'Olex2 1.3 (Dolomanov et al., 2009)'
_computing_publication_material 'Olex2 1.3 (Dolomanov et al., 2009)'
_computing_structure_refinement 'XL  (Sheldrick, 2008)'
_computing_structure_solution 'SHELXT 2014/5 (Sheldrick, 2014)'
_diffrn_ambient_temperature 293(2)
_diffrn_measured_fraction_theta_full 0.990
_diffrn_measured_fraction_theta_max 0.989
_diffrn_measurement_device_type 'CCD area detector'
_diffrn_measurement_method 'phi and omega scans'
_diffrn_radiation_monochromator graphite
_diffrn_radiation_type MoK\a
_diffrn_radiation_wavelength 0.71073
_diffrn_reflns_av_R_equivalents 0.0177
_diffrn_reflns_av_unetI/netI 0.0196
_diffrn_reflns_Laue_measured_fraction_full 0.990
_diffrn_reflns_Laue_measured_fraction_max 0.989
_diffrn_reflns_limit_h_max 12
_diffrn_reflns_limit_h_min -12
_diffrn_reflns_limit_k_max 15
_diffrn_reflns_limit_k_min -15
_diffrn_reflns_limit_l_max 17
_diffrn_reflns_limit_l_min -18
_diffrn_reflns_number 19308
_diffrn_reflns_point_group_measured_fraction_full 0.990
_diffrn_reflns_point_group_measured_fraction_max 0.989
_diffrn_reflns_theta_full 25.242
_diffrn_reflns_theta_max 28.324
_diffrn_reflns_theta_min 2.667
_diffrn_source_current 1.0
_diffrn_source_power 0.05
_diffrn_source_voltage 50.0
_exptl_absorpt_coefficient_mu 0.879
_exptl_absorpt_correction_T_max 0.990
_exptl_absorpt_correction_T_min 0.983
_exptl_absorpt_correction_type multi-scan
_exptl_absorpt_process_details sadabs
_exptl_crystal_density_diffrn 1.726
_exptl_crystal_description needle
_exptl_crystal_F_000 696
_exptl_crystal_size_max 0.024
_exptl_crystal_size_mid 0.016
_exptl_crystal_size_min 0.012
_refine_diff_density_max 0.512
_refine_diff_density_min -0.660
_refine_diff_density_rms 0.057
_refine_ls_extinction_method none
_refine_ls_goodness_of_fit_ref 1.063
_refine_ls_hydrogen_treatment constr
_refine_ls_matrix_type full
_refine_ls_number_parameters 406
_refine_ls_number_reflns 6577
_refine_ls_number_restraints 0
_refine_ls_restrained_S_all 1.063
_refine_ls_R_factor_all 0.0242
_refine_ls_R_factor_gt 0.0226
_refine_ls_shift/su_max 0.001
_refine_ls_shift/su_mean 0.000
_refine_ls_structure_factor_coef Fsqd
_refine_ls_weighting_details 'w=1/[\s^2^(Fo^2^)+(0.0314P)^2^+0.6616P] where P=(Fo^2^+2Fc^2^)/3'
_refine_ls_weighting_scheme calc
_refine_ls_wR_factor_gt 0.0609
_refine_ls_wR_factor_ref 0.0618
_reflns_Friedel_coverage 0.000
_reflns_number_gt 6222
_reflns_number_total 6577
_reflns_threshold_expression 'I > 2\s(I)'
_cod_data_source_file d1dt02358f2.cif
_cod_data_source_block 1
_cod_database_code 7708323
_shelx_shelxl_version_number 2014/7
_shelx_space_group_comment
;
The symmetry employed for this shelxl refinement is uniquely defined
by the following loop, which should always be used as a source of
symmetry information in preference to the above space-group names.
They are only intended as comments.
;
_olex2_refinement_description
;
1. Fixed Uiso
 At 1.2 times of:
  All C(H) groups
2.a Aromatic/amide H refined with riding coordinates:
 C9(H9), C25(H25), C10(H10), C13(H13), C11(H11), C20(H20), C19(H19), C31(H31),
 C32(H32), C3(H3), C4(H4), C23(H23), C21(H21), C6(H6), C22(H22), C5(H5)
;
_olex2_submission_special_instructions 'No special instructions were received'

loop_
_space_group_symop_operation_xyz
'x, y, z'
'-x, -y, -z'

loop_
_atom_site_label
_atom_site_type_symbol
_atom_site_fract_x
_atom_site_fract_y
_atom_site_fract_z
_atom_site_U_iso_or_equiv
_atom_site_adp_type
_atom_site_occupancy
_atom_site_site_symmetry_order
_atom_site_calc_flag
_atom_site_refinement_flags_posn
_atom_site_refinement_flags_adp
_atom_site_refinement_flags_occupancy
_atom_site_disorder_assembly
_atom_site_disorder_group
Cd1 Cd 0.70043(2) 0.29008(2) 0.06799(2) 0.02666(5) Uani 1 1 d . . . . .
O4 O 0.20283(16) 0.65525(15) 0.10114(10) 0.0433(3) Uani 1 1 d . . . . .
N1 N 0.92409(16) 0.32056(12) 0.09040(10) 0.0258(3) Uani 1 1 d . . . . .
O6 O 1.21203(16) 0.23598(11) 0.32465(10) 0.0375(3) Uani 1 1 d . . . . .
O2 O 0.58496(18) 0.30970(13) 0.26034(12) 0.0457(3) Uani 1 1 d . . . . .
O1 O 0.51038(18) 0.44251(14) 0.12544(11) 0.0471(3) Uani 1 1 d . . . . .
O8 O 0.17159(17) 0.04861(14) 0.18715(10) 0.0426(3) Uani 1 1 d . . . . .
O3 O 0.42388(19) 0.71124(15) 0.06430(11) 0.0481(3) Uani 1 1 d . . . . .
O5 O 0.84706(17) 0.59884(13) 0.22747(10) 0.0407(3) Uani 1 1 d . . . . .
N4 N 0.33758(16) -0.01684(12) 0.29810(10) 0.0272(3) Uani 1 1 d . . . . .
O7 O 0.50396(15) -0.07708(15) 0.40787(11) 0.0450(3) Uani 1 1 d . . . . .
N2 N 1.03571(16) 0.41977(12) 0.27411(10) 0.0258(3) Uani 1 1 d . . . . .
N3 N 0.66501(18) 0.09969(13) 0.12104(11) 0.0329(3) Uani 1 1 d . . . . .
C9 C 1.05003(19) 0.32744(15) 0.01250(12) 0.0263(3) Uani 1 1 d . . . . .
H9 H 1.0499 0.3092 -0.0466 0.032 Uiso 1 1 calc R U . . .
C25 C 0.5423(2) 0.08315(15) 0.19874(12) 0.0291(3) Uani 1 1 d . . . . .
H25 H 0.5022 0.1357 0.2429 0.035 Uiso 1 1 calc R U . . .
C12 C 1.04810(18) 0.38568(14) 0.18246(11) 0.0245(3) Uani 1 1 d . . . . .
C10 C 1.17962(19) 0.36047(15) 0.01655(12) 0.0285(3) Uani 1 1 d . . . . .
H10 H 1.2660 0.3622 -0.0382 0.034 Uiso 1 1 calc R U . . .
C24 C 0.47374(19) -0.00957(14) 0.21515(13) 0.0287(3) Uani 1 1 d . . . . .
C29 C 0.04384(19) 0.02757(14) 0.35996(12) 0.0266(3) Uani 1 1 d . . . . .
C8 C 0.3193(2) 0.66552(15) 0.12576(13) 0.0308(3) Uani 1 1 d . . . . .
C18 C 1.12639(18) 0.33398(14) 0.34292(12) 0.0252(3) Uani 1 1 d . . . . .
C13 C 0.92468(19) 0.34893(15) 0.17446(12) 0.0265(3) Uani 1 1 d . . . . .
H13 H 0.8390 0.3436 0.2293 0.032 Uiso 1 1 calc R U . . .
C11 C 1.17924(19) 0.39098(15) 0.10317(12) 0.0273(3) Uani 1 1 d . . . . .
H11 H 1.2643 0.4143 0.1079 0.033 Uiso 1 1 calc R U . . .
C30 C 0.1847(2) 0.02233(14) 0.27387(12) 0.0282(3) Uani 1 1 d . . . . .
C17 C 1.10899(18) 0.36823(13) 0.43819(12) 0.0244(3) Uani 1 1 d . . . . .
C28 C 0.06793(17) -0.00317(13) 0.45927(11) 0.0239(3) Uani 1 1 d . . . . .
C20 C 1.1925(2) 0.28672(15) 0.50996(13) 0.0304(3) Uani 1 1 d . . . . .
H20 H 1.2587 0.2103 0.4986 0.036 Uiso 1 1 calc R U . . .
C19 C 0.8218(2) 0.68144(15) 0.39971(13) 0.0309(3) Uani 1 1 d . . . . .
H19 H 0.7647 0.7367 0.3516 0.037 Uiso 1 1 calc R U . . .
C16 C 1.00769(18) 0.48421(13) 0.45442(11) 0.0228(3) Uani 1 1 d . . . . .
C7 C 0.3267(2) 0.62575(15) 0.23536(12) 0.0286(3) Uani 1 1 d . . . . .
C1 C 0.50988(19) 0.41286(16) 0.21854(14) 0.0315(3) Uani 1 1 d . . . . .
C26 C 0.36705(19) -0.04713(15) 0.39524(13) 0.0291(3) Uani 1 1 d . . . . .
C31 C -0.1098(2) 0.06404(17) 0.34218(13) 0.0335(3) Uani 1 1 d . . . . .
H31 H -0.1245 0.0842 0.2764 0.040 Uiso 1 1 calc R U . . .
C27 C 0.22405(18) -0.04075(14) 0.47985(12) 0.0268(3) Uani 1 1 d . . . . .
C15 C 0.91998(19) 0.56879(14) 0.38219(11) 0.0254(3) Uani 1 1 d . . . . .
C32 C 0.2447(2) -0.07102(17) 0.57724(13) 0.0338(4) Uani 1 1 d . . . . .
H32 H 0.3481 -0.0962 0.5900 0.041 Uiso 1 1 calc R U . . .
C14 C 0.92848(19) 0.53486(15) 0.28823(12) 0.0272(3) Uani 1 1 d . . . . .
C2 C 0.41719(19) 0.50975(16) 0.27859(13) 0.0290(3) Uani 1 1 d . . . . .
C3 C 0.4227(2) 0.48298(19) 0.38011(14) 0.0382(4) Uani 1 1 d . . . . .
H3 H 0.4824 0.4059 0.4095 0.046 Uiso 1 1 calc R U . . .
C4 C 0.3404(3) 0.5699(2) 0.43751(15) 0.0439(5) Uani 1 1 d . . . . .
H4 H 0.3467 0.5517 0.5048 0.053 Uiso 1 1 calc R U . . .
C23 C 0.5307(2) -0.08845(17) 0.15038(16) 0.0416(4) Uani 1 1 d . . . . .
H23 H 0.4865 -0.1518 0.1607 0.050 Uiso 1 1 calc R U . . .
C21 C 0.7193(2) 0.02354(18) 0.05751(15) 0.0415(4) Uani 1 1 d . . . . .
H21 H 0.8035 0.0347 0.0030 0.050 Uiso 1 1 calc R U . . .
C6 C 0.2410(2) 0.71139(17) 0.29487(15) 0.0378(4) Uani 1 1 d . . . . .
H6 H 0.1780 0.7878 0.2668 0.045 Uiso 1 1 calc R U . . .
C22 C 0.6560(3) -0.06994(19) 0.06942(17) 0.0469(5) Uani 1 1 d . . . . .
H22 H 0.6968 -0.1205 0.0236 0.056 Uiso 1 1 calc R U . . .
C5 C 0.2490(3) 0.6836(2) 0.39507(15) 0.0434(4) Uani 1 1 d . . . . .
H5 H 0.1927 0.7416 0.4340 0.052 Uiso 1 1 calc R U . . .

loop_
_atom_site_aniso_label
_atom_site_aniso_U_11
_atom_site_aniso_U_22
_atom_site_aniso_U_33
_atom_site_aniso_U_23
_atom_site_aniso_U_13
_atom_site_aniso_U_12
Cd1 0.02768(7) 0.03001(7) 0.02625(7) -0.00682(4) -0.00562(4) -0.01254(5)
O4 0.0378(7) 0.0661(9) 0.0346(7) -0.0136(6) -0.0130(5) -0.0187(6)
N1 0.0265(6) 0.0313(6) 0.0241(6) -0.0089(5) -0.0072(5) -0.0101(5)
O6 0.0471(7) 0.0290(6) 0.0362(7) -0.0178(5) -0.0162(6) 0.0041(5)
O2 0.0445(8) 0.0337(7) 0.0528(9) -0.0077(6) -0.0081(6) -0.0071(6)
O1 0.0473(8) 0.0521(8) 0.0414(8) -0.0254(6) -0.0174(6) 0.0055(6)
O8 0.0398(7) 0.0583(9) 0.0243(6) -0.0070(6) -0.0033(5) -0.0123(6)
O3 0.0545(9) 0.0616(9) 0.0349(7) -0.0022(6) -0.0085(6) -0.0323(7)
O5 0.0473(7) 0.0418(7) 0.0299(6) -0.0135(5) -0.0219(6) 0.0065(6)
N4 0.0250(6) 0.0249(6) 0.0285(7) -0.0063(5) 0.0006(5) -0.0081(5)
O7 0.0232(6) 0.0612(9) 0.0412(7) -0.0065(6) -0.0047(5) -0.0066(6)
N2 0.0291(6) 0.0276(6) 0.0243(6) -0.0124(5) -0.0100(5) -0.0034(5)
N3 0.0344(7) 0.0296(7) 0.0316(7) -0.0084(6) 0.0034(6) -0.0126(6)
C9 0.0285(7) 0.0309(7) 0.0230(7) -0.0109(6) -0.0069(6) -0.0072(6)
C25 0.0317(8) 0.0265(7) 0.0274(8) -0.0085(6) 0.0011(6) -0.0099(6)
C12 0.0274(7) 0.0269(7) 0.0236(7) -0.0104(6) -0.0094(6) -0.0056(6)
C10 0.0245(7) 0.0351(8) 0.0270(8) -0.0117(6) -0.0017(6) -0.0089(6)
C24 0.0268(7) 0.0254(7) 0.0297(8) -0.0078(6) 0.0021(6) -0.0075(6)
C29 0.0265(7) 0.0267(7) 0.0239(7) -0.0034(6) -0.0035(6) -0.0077(6)
C8 0.0347(8) 0.0296(8) 0.0307(8) -0.0089(6) -0.0104(6) -0.0079(6)
C18 0.0264(7) 0.0259(7) 0.0261(7) -0.0103(6) -0.0085(6) -0.0046(6)
C13 0.0268(7) 0.0341(8) 0.0221(7) -0.0097(6) -0.0049(5) -0.0101(6)
C11 0.0243(7) 0.0316(8) 0.0311(8) -0.0115(6) -0.0076(6) -0.0088(6)
C30 0.0294(7) 0.0264(7) 0.0268(8) -0.0050(6) -0.0028(6) -0.0087(6)
C17 0.0266(7) 0.0230(7) 0.0254(7) -0.0097(6) -0.0091(6) -0.0025(5)
C28 0.0237(7) 0.0208(6) 0.0249(7) -0.0027(5) -0.0049(6) -0.0060(5)
C20 0.0359(8) 0.0238(7) 0.0307(8) -0.0113(6) -0.0139(7) 0.0024(6)
C19 0.0379(8) 0.0256(7) 0.0277(8) -0.0074(6) -0.0167(7) 0.0018(6)
C16 0.0243(7) 0.0224(7) 0.0234(7) -0.0083(5) -0.0093(5) -0.0026(5)
C7 0.0308(8) 0.0338(8) 0.0285(8) -0.0106(6) -0.0069(6) -0.0144(6)
C1 0.0232(7) 0.0368(8) 0.0401(9) -0.0150(7) -0.0065(6) -0.0097(6)
C26 0.0247(7) 0.0273(7) 0.0309(8) -0.0046(6) -0.0034(6) -0.0059(6)
C31 0.0319(8) 0.0420(9) 0.0247(8) -0.0022(7) -0.0082(6) -0.0111(7)
C27 0.0231(7) 0.0257(7) 0.0284(8) -0.0035(6) -0.0042(6) -0.0063(5)
C15 0.0288(7) 0.0255(7) 0.0231(7) -0.0081(6) -0.0107(6) -0.0028(6)
C32 0.0248(7) 0.0419(9) 0.0324(9) -0.0027(7) -0.0096(6) -0.0084(7)
C14 0.0286(7) 0.0292(7) 0.0242(7) -0.0097(6) -0.0088(6) -0.0030(6)
C2 0.0273(7) 0.0368(8) 0.0295(8) -0.0111(6) -0.0074(6) -0.0127(6)
C3 0.0370(9) 0.0478(10) 0.0337(9) -0.0074(8) -0.0140(7) -0.0132(8)
C4 0.0492(11) 0.0667(13) 0.0280(9) -0.0173(9) -0.0080(8) -0.0256(10)
C23 0.0433(10) 0.0316(9) 0.0505(11) -0.0202(8) 0.0063(8) -0.0151(8)
C21 0.0383(9) 0.0384(9) 0.0398(10) -0.0157(8) 0.0117(8) -0.0117(8)
C6 0.0442(10) 0.0329(9) 0.0404(10) -0.0140(7) -0.0063(8) -0.0130(7)
C22 0.0504(11) 0.0385(10) 0.0483(11) -0.0258(9) 0.0118(9) -0.0128(8)
C5 0.0508(11) 0.0507(11) 0.0396(10) -0.0260(9) -0.0009(8) -0.0211(9)

loop_
_atom_type_symbol
_atom_type_description
_atom_type_scat_dispersion_real
_atom_type_scat_dispersion_imag
_atom_type_scat_source
C C 0.0033 0.0016 'International Tables Vol C Tables 4.2.6.8 and 6.1.1.4'
H H 0.0000 0.0000 'International Tables Vol C Tables 4.2.6.8 and 6.1.1.4'
Cd Cd -0.8075 1.2024 'International Tables Vol C Tables 4.2.6.8 and 6.1.1.4'
N N 0.0061 0.0033 'International Tables Vol C Tables 4.2.6.8 and 6.1.1.4'
O O 0.0106 0.0060 'International Tables Vol C Tables 4.2.6.8 and 6.1.1.4'

loop_
_geom_angle_atom_site_label_1
_geom_angle_atom_site_label_2
_geom_angle_atom_site_label_3
_geom_angle
_geom_angle_site_symmetry_1
_geom_angle_site_symmetry_3
_geom_angle_publ_flag
O4 Cd1 N1 86.93(5) 2_665 . ?
O4 Cd1 O3 55.05(5) 2_665 2_665 ?
O4 Cd1 C8 27.71(5) 2_665 2_665 ?
N1 Cd1 O3 141.83(5) . 2_665 ?
N1 Cd1 C8 114.63(5) . 2_665 ?
O1 Cd1 O4 111.78(6) . 2_665 ?
O1 Cd1 N1 100.16(5) . . ?
O1 Cd1 O3 97.51(5) . 2_665 ?
O1 Cd1 N3 118.79(6) . . ?
O1 Cd1 C8 104.28(5) . 2_665 ?
O3 Cd1 C8 27.50(5) 2_665 2_665 ?
N3 Cd1 O4 114.38(5) . 2_665 ?
N3 Cd1 N1 119.96(5) . . ?
N3 Cd1 O3 78.82(5) . 2_665 ?
N3 Cd1 C8 98.67(5) . 2_665 ?
C8 O4 Cd1 94.59(11) . 2_665 ?
C9 N1 Cd1 119.53(10) . . ?
C13 N1 Cd1 121.84(10) . . ?
C13 N1 C9 117.96(13) . . ?
C1 O1 Cd1 103.15(11) . . ?
C8 O3 Cd1 86.58(11) . 2_665 ?
C30 N4 C24 116.90(14) . . ?
C26 N4 C24 116.94(13) . . ?
C26 N4 C30 125.62(13) . . ?
C18 N2 C12 117.21(12) . . ?
C18 N2 C14 125.63(13) . . ?
C14 N2 C12 117.12(12) . . ?
C25 N3 Cd1 117.30(11) . . ?
C25 N3 C21 117.80(15) . . ?
C21 N3 Cd1 120.29(12) . . ?
N1 C9 H9 118.6 . . ?
N1 C9 C10 122.77(14) . . ?
C10 C9 H9 118.6 . . ?
N3 C25 H25 119.0 . . ?
N3 C25 C24 122.02(15) . . ?
C24 C25 H25 119.0 . . ?
C13 C12 N2 118.56(14) . . ?
C13 C12 C11 120.12(14) . . ?
C11 C12 N2 121.32(14) . . ?
C9 C10 H10 120.4 . . ?
C9 C10 C11 119.17(15) . . ?
C11 C10 H10 120.4 . . ?
C25 C24 N4 118.05(14) . . ?
C23 C24 N4 121.79(15) . . ?
C23 C24 C25 120.09(15) . . ?
C28 C29 C30 119.90(14) . . ?
C31 C29 C30 119.75(15) . . ?
C31 C29 C28 120.35(15) . . ?
O4 C8 Cd1 57.70(9) . 2_665 ?
O4 C8 C7 117.68(16) . . ?
O3 C8 Cd1 65.92(10) . 2_665 ?
O3 C8 O4 123.04(17) . . ?
O3 C8 C7 119.22(15) . . ?
C7 C8 Cd1 172.84(12) . 2_665 ?
O6 C18 N2 120.46(14) . . ?
O6 C18 C17 122.71(14) . . ?
N2 C18 C17 116.82(13) . . ?
N1 C13 C12 122.16(14) . . ?
N1 C13 H13 118.9 . . ?
C12 C13 H13 118.9 . . ?
C12 C11 C10 117.78(14) . . ?
C12 C11 H11 121.1 . . ?
C10 C11 H11 121.1 . . ?
O8 C30 N4 120.67(15) . . ?
O8 C30 C29 122.92(15) . . ?
N4 C30 C29 116.41(14) . . ?
C20 C17 C18 119.65(13) . . ?
C20 C17 C16 120.58(14) . . ?
C16 C17 C18 119.76(13) . . ?
C29 C28 C28 119.27(17) . 2_556 ?
C29 C28 C27 121.64(14) . . ?
C27 C28 C28 119.09(17) . 2_556 ?
C17 C20 H20 119.9 . . ?
C17 C20 C19 120.20(14) . 2_766 ?
C19 C20 H20 119.9 2_766 . ?
C20 C19 H19 119.9 2_766 . ?
C15 C19 C20 120.25(14) . 2_766 ?
C15 C19 H19 119.9 . . ?
C17 C16 C16 119.19(16) . 2_766 ?
C17 C16 C15 121.51(13) . . ?
C15 C16 C16 119.29(16) . 2_766 ?
C2 C7 C8 123.20(15) . . ?
C6 C7 C8 117.26(16) . . ?
C6 C7 C2 119.52(16) . . ?
O2 C1 O1 122.65(17) . . ?
O2 C1 C2 120.00(17) . . ?
O1 C1 C2 117.33(16) . . ?
N4 C26 C27 116.81(14) . . ?
O7 C26 N4 120.44(15) . . ?
O7 C26 C27 122.76(16) . . ?
C29 C31 H31 119.8 . . ?
C29 C31 C32 120.48(15) . 2_556 ?
C32 C31 H31 119.8 2_556 . ?
C28 C27 C26 119.60(14) . . ?
C32 C27 C28 120.62(14) . . ?
C32 C27 C26 119.78(14) . . ?
C19 C15 C16 120.48(14) . . ?
C19 C15 C14 119.47(13) . . ?
C16 C15 C14 120.01(13) . . ?
C31 C32 H32 119.9 2_556 . ?
C27 C32 C31 120.18(15) . 2_556 ?
C27 C32 H32 119.9 . . ?
O5 C14 N2 120.62(14) . . ?
O5 C14 C15 123.24(14) . . ?
N2 C14 C15 116.12(13) . . ?
C7 C2 C1 121.90(15) . . ?
C3 C2 C7 119.14(16) . . ?
C3 C2 C1 118.96(16) . . ?
C2 C3 H3 119.7 . . ?
C4 C3 C2 120.65(18) . . ?
C4 C3 H3 119.7 . . ?
C3 C4 H4 120.0 . . ?
C5 C4 C3 120.07(18) . . ?
C5 C4 H4 120.0 . . ?
C24 C23 H23 121.2 . . ?
C24 C23 C22 117.67(17) . . ?
C22 C23 H23 121.2 . . ?
N3 C21 H21 118.5 . . ?
N3 C21 C22 123.00(17) . . ?
C22 C21 H21 118.5 . . ?
C7 C6 H6 119.7 . . ?
C5 C6 C7 120.51(18) . . ?
C5 C6 H6 119.7 . . ?
C23 C22 H22 120.3 . . ?
C21 C22 C23 119.41(17) . . ?
C21 C22 H22 120.3 . . ?
C4 C5 C6 120.08(18) . . ?
C4 C5 H5 120.0 . . ?
C6 C5 H5 120.0 . . ?

loop_
_geom_bond_atom_site_label_1
_geom_bond_atom_site_label_2
_geom_bond_distance
_geom_bond_site_symmetry_2
_geom_bond_publ_flag
Cd1 O4 2.2825(14) 2_665 ?
Cd1 N1 2.2982(13) . ?
Cd1 O1 2.1934(13) . ?
Cd1 O3 2.4618(15) 2_665 ?
Cd1 N3 2.2770(14) . ?
Cd1 C8 2.6917(17) 2_665 ?
O4 Cd1 2.2825(14) 2_665 ?
O4 C8 1.256(2) . ?
N1 C9 1.344(2) . ?
N1 C13 1.3388(19) . ?
O6 C18 1.2107(19) . ?
O2 C1 1.240(2) . ?
O1 C1 1.263(2) . ?
O8 C30 1.208(2) . ?
O3 Cd1 2.4618(15) 2_665 ?
O3 C8 1.245(2) . ?
O5 C14 1.204(2) . ?
N4 C24 1.443(2) . ?
N4 C30 1.404(2) . ?
N4 C26 1.399(2) . ?
O7 C26 1.213(2) . ?
N2 C12 1.4419(18) . ?
N2 C18 1.397(2) . ?
N2 C14 1.4091(19) . ?
N3 C25 1.341(2) . ?
N3 C21 1.344(2) . ?
C9 H9 0.9300 . ?
C9 C10 1.381(2) . ?
C25 H25 0.9300 . ?
C25 C24 1.382(2) . ?
C12 C13 1.378(2) . ?
C12 C11 1.383(2) . ?
C10 H10 0.9300 . ?
C10 C11 1.384(2) . ?
C24 C23 1.380(2) . ?
C29 C30 1.485(2) . ?
C29 C28 1.410(2) . ?
C29 C31 1.376(2) . ?
C8 Cd1 2.6917(17) 2_665 ?
C8 C7 1.501(2) . ?
C18 C17 1.480(2) . ?
C13 H13 0.9300 . ?
C11 H11 0.9300 . ?
C17 C20 1.376(2) . ?
C17 C16 1.4100(19) . ?
C28 C28 1.420(3) 2_556 ?
C28 C27 1.412(2) . ?
C20 H20 0.9300 . ?
C20 C19 1.405(2) 2_766 ?
C19 C20 1.405(2) 2_766 ?
C19 H19 0.9300 . ?
C19 C15 1.376(2) . ?
C16 C16 1.412(3) 2_766 ?
C16 C15 1.411(2) . ?
C7 C2 1.397(2) . ?
C7 C6 1.394(2) . ?
C1 C2 1.506(2) . ?
C26 C27 1.485(2) . ?
C31 H31 0.9300 . ?
C31 C32 1.407(2) 2_556 ?
C27 C32 1.373(2) . ?
C15 C14 1.483(2) . ?
C32 C31 1.407(2) 2_556 ?
C32 H32 0.9300 . ?
C2 C3 1.394(2) . ?
C3 H3 0.9300 . ?
C3 C4 1.383(3) . ?
C4 H4 0.9300 . ?
C4 C5 1.378(3) . ?
C23 H23 0.9300 . ?
C23 C22 1.386(3) . ?
C21 H21 0.9300 . ?
C21 C22 1.372(3) . ?
C6 H6 0.9300 . ?
C6 C5 1.380(3) . ?
C22 H22 0.9300 . ?
C5 H5 0.9300 . ?

loop_
_geom_torsion_atom_site_label_1
_geom_torsion_atom_site_label_2
_geom_torsion_atom_site_label_3
_geom_torsion_atom_site_label_4
_geom_torsion
_geom_torsion_site_symmetry_1
_geom_torsion_site_symmetry_2
_geom_torsion_site_symmetry_3
_geom_torsion_site_symmetry_4
_geom_torsion_publ_flag
Cd1 O4 C8 O3 9.2(2) 2_665 . . . ?
Cd1 O4 C8 C7 -173.68(13) 2_665 . . . ?
Cd1 N1 C9 C10 171.81(12) . . . . ?
Cd1 N1 C13 C12 -169.81(12) . . . . ?
Cd1 O1 C1 O2 -10.7(2) . . . . ?
Cd1 O1 C1 C2 167.52(11) . . . . ?
Cd1 O3 C8 O4 -8.55(18) 2_665 . . . ?
Cd1 O3 C8 C7 174.42(14) 2_665 . . . ?
Cd1 N3 C25 C24 156.93(14) . . . . ?
Cd1 N3 C21 C22 -155.94(18) . . . . ?
O4 C8 C7 C2 95.8(2) . . . . ?
O4 C8 C7 C6 -85.8(2) . . . . ?
N1 C9 C10 C11 -1.7(2) . . . . ?
O6 C18 C17 C20 0.0(3) . . . . ?
O6 C18 C17 C16 179.71(16) . . . . ?
O2 C1 C2 C7 -177.84(16) . . . . ?
O2 C1 C2 C3 2.5(2) . . . . ?
O1 C1 C2 C7 3.9(2) . . . . ?
O1 C1 C2 C3 -175.76(17) . . . . ?
O3 C8 C7 C2 -87.0(2) . . . . ?
O3 C8 C7 C6 91.4(2) . . . . ?
N4 C24 C23 C22 176.31(19) . . . . ?
N4 C26 C27 C28 -1.1(2) . . . . ?
N4 C26 C27 C32 179.07(15) . . . . ?
O7 C26 C27 C28 178.97(17) . . . . ?
O7 C26 C27 C32 -0.8(3) . . . . ?
N2 C12 C13 N1 177.27(14) . . . . ?
N2 C12 C11 C10 -177.98(14) . . . . ?
N2 C18 C17 C20 178.69(15) . . . . ?
N2 C18 C17 C16 -1.6(2) . . . . ?
N3 C25 C24 N4 -177.30(15) . . . . ?
N3 C25 C24 C23 -0.3(3) . . . . ?
N3 C21 C22 C23 -0.2(4) . . . . ?
C9 N1 C13 C12 0.8(2) . . . . ?
C9 C10 C11 C12 0.6(2) . . . . ?
C25 N3 C21 C22 -0.7(3) . . . . ?
C25 C24 C23 C22 -0.6(3) . . . . ?
C12 N2 C18 O6 0.5(2) . . . . ?
C12 N2 C18 C17 -178.15(14) . . . . ?
C12 N2 C14 O5 2.7(2) . . . . ?
C12 N2 C14 C15 -178.97(14) . . . . ?
C24 N4 C30 O8 7.3(2) . . . . ?
C24 N4 C30 C29 -173.41(13) . . . . ?
C24 N4 C26 O7 -6.8(2) . . . . ?
C24 N4 C26 C27 173.26(13) . . . . ?
C24 C23 C22 C21 0.8(3) . . . . ?
C29 C28 C27 C26 0.6(2) . . . . ?
C29 C28 C27 C32 -179.57(16) . . . . ?
C8 C7 C2 C1 -2.6(2) . . . . ?
C8 C7 C2 C3 177.01(16) . . . . ?
C8 C7 C6 C5 -176.54(17) . . . . ?
C18 N2 C12 C13 102.20(17) . . . . ?
C18 N2 C12 C11 -78.7(2) . . . . ?
C18 N2 C14 O5 -174.69(17) . . . . ?
C18 N2 C14 C15 3.6(2) . . . . ?
C18 C17 C20 C19 179.41(16) . . . 2_766 ?
C18 C17 C16 C16 -179.93(17) . . . 2_766 ?
C18 C17 C16 C15 0.8(2) . . . . ?
C13 N1 C9 C10 1.0(2) . . . . ?
C13 C12 C11 C10 1.1(2) . . . . ?
C11 C12 C13 N1 -1.8(2) . . . . ?
C30 N4 C24 C25 105.07(18) . . . . ?
C30 N4 C24 C23 -71.9(2) . . . . ?
C30 N4 C26 O7 -178.11(16) . . . . ?
C30 N4 C26 C27 2.0(2) . . . . ?
C30 C29 C28 C28 179.52(17) . . . 2_556 ?
C30 C29 C28 C27 -0.8(2) . . . . ?
C30 C29 C31 C32 -179.18(16) . . . 2_556 ?
C17 C16 C15 C19 179.96(16) . . . . ?
C17 C16 C15 C14 2.2(2) . . . . ?
C28 C29 C30 O8 -179.33(16) . . . . ?
C28 C29 C30 N4 1.5(2) . . . . ?
C28 C29 C31 C32 -0.1(3) . . . 2_556 ?
C28 C28 C27 C26 -179.68(17) 2_556 . . . ?
C28 C28 C27 C32 0.1(3) 2_556 . . . ?
C28 C27 C32 C31 -0.4(3) . . . 2_556 ?
C20 C17 C16 C16 -0.3(3) . . . 2_766 ?
C20 C17 C16 C15 -179.50(16) . . . . ?
C20 C19 C15 C16 -0.2(3) 2_766 . . . ?
C20 C19 C15 C14 177.57(17) 2_766 . . . ?
C19 C15 C14 O5 -3.8(3) . . . . ?
C19 C15 C14 N2 177.96(16) . . . . ?
C16 C17 C20 C19 -0.3(3) . . . 2_766 ?
C16 C16 C15 C19 0.7(3) 2_766 . . . ?
C16 C16 C15 C14 -177.04(18) 2_766 . . . ?
C16 C15 C14 O5 173.97(17) . . . . ?
C16 C15 C14 N2 -4.3(2) . . . . ?
C7 C2 C3 C4 -0.2(3) . . . . ?
C7 C6 C5 C4 -0.9(3) . . . . ?
C1 C2 C3 C4 179.43(17) . . . . ?
C26 N4 C24 C25 -67.0(2) . . . . ?
C26 N4 C24 C23 116.1(2) . . . . ?
C26 N4 C30 O8 178.62(16) . . . . ?
C26 N4 C30 C29 -2.1(2) . . . . ?
C26 C27 C32 C31 179.34(16) . . . 2_556 ?
C31 C29 C30 O8 -0.2(3) . . . . ?
C31 C29 C30 N4 -179.42(15) . . . . ?
C31 C29 C28 C28 0.4(3) . . . 2_556 ?
C31 C29 C28 C27 -179.93(16) . . . . ?
C14 N2 C12 C13 -75.45(19) . . . . ?
C14 N2 C12 C11 103.65(18) . . . . ?
C14 N2 C18 O6 177.97(16) . . . . ?
C14 N2 C18 C17 -0.7(2) . . . . ?
C2 C7 C6 C5 1.9(3) . . . . ?
C2 C3 C4 C5 1.3(3) . . . . ?
C3 C4 C5 C6 -0.7(3) . . . . ?
C21 N3 C25 C24 0.9(3) . . . . ?
C6 C7 C2 C1 178.98(15) . . . . ?
C6 C7 C2 C3 -1.4(2) . . . . ?
